data_2220402
loop_
_publ_author_name
'Li, Qian-Zhu'
'Song, Bao-An'
'Yang, Song'
'Zheng, Yu-Guo'
'Guo, Qing-Qing'

_publ_section_title
;
 (<i>Z</i>)-Methyl
 4-(1,3-benzothiazol-2-ylsulfanyl)-2-(methoxyimino)-3-oxobutanoate
;
_journal_coeditor_code AT2688
_journal_issue 1
_journal_name_full 'Acta Crystallographica Section E'
_journal_page_first o37
_journal_paper_doi 10.1107/S1600536808040658
_journal_volume 65
_journal_year 2009
_chemical_formula_iupac 'C13 H12 N2 O4 S2'
_chemical_formula_moiety 'C13 H12 N2 O4 S2'
_chemical_formula_sum 'C13 H12 N2 O4 S2'
_chemical_formula_weight 324.39
_chemical_name_systematic
;
(<i>Z</i>)-Methyl
4-(1,3-benzothiazol-2-ylsulfanyl)-2-(methoxyimino)-3-oxobutanoate
;
_space_group_IT_number 2
_symmetry_cell_setting triclinic
_symmetry_space_group_name_Hall '-P 1'
_symmetry_space_group_name_H-M 'P -1'
_atom_sites_solution_hydrogens geom
_atom_sites_solution_primary direct
_atom_sites_solution_secondary difmap
_audit_creation_method SHELXL-97
_cell_angle_alpha 76.44(2)
_cell_angle_beta 67.997(14)
_cell_angle_gamma 74.964(15)
_cell_formula_units_Z 2
_cell_length_a 8.019(3)
_cell_length_b 10.037(4)
_cell_length_c 10.662(5)
_cell_measurement_reflns_used 2679
_cell_measurement_temperature 293(2)
_cell_measurement_theta_max 25.00
_cell_measurement_theta_min 2.08
_cell_volume 759.3(6)
_computing_cell_refinement 'SAINT (Bruker, 2002)'
_computing_data_collection 'SMART (Bruker, 2002)'
_computing_data_reduction 'SAINT (Bruker, 2002)'
_computing_molecular_graphics 'ORTEP-3 for Windows (Farrugia, 1997)'
_computing_publication_material 'WinGX (Farrugia, 1999)'
_computing_structure_refinement 'SHELXL97 (Sheldrick, 2008)'
_computing_structure_solution 'SHELXS97 (Sheldrick, 2008)'
_diffrn_ambient_temperature 293(2)
_diffrn_measured_fraction_theta_full 0.978
_diffrn_measured_fraction_theta_max 0.98
_diffrn_measurement_device_type 'Bruker SMART CCD area-detector'
_diffrn_measurement_method '\f and \w'
_diffrn_radiation_monochromator graphite
_diffrn_radiation_source 'fine-focus sealed tube'
_diffrn_radiation_type MoK\a
_diffrn_radiation_wavelength 0.71073
_diffrn_reflns_av_R_equivalents 0.0198
_diffrn_reflns_av_sigmaI/netI 0.0211
_diffrn_reflns_limit_h_max 9
_diffrn_reflns_limit_h_min -9
_diffrn_reflns_limit_k_max 11
_diffrn_reflns_limit_k_min -11
_diffrn_reflns_limit_l_max 12
_diffrn_reflns_limit_l_min -12
_diffrn_reflns_number 7739
_diffrn_reflns_theta_full 25.00
_diffrn_reflns_theta_max 25.00
_diffrn_reflns_theta_min 2.08
_diffrn_standards_interval_count 0
_diffrn_standards_interval_time 0
_diffrn_standards_number 0
_exptl_absorpt_coefficient_mu 0.366
_exptl_absorpt_correction_T_max 0.939
_exptl_absorpt_correction_T_min 0.913
_exptl_absorpt_correction_type multi-scan
_exptl_absorpt_process_details '(SADABS; Bruker, 2002)'
_exptl_crystal_colour colourless
_exptl_crystal_density_diffrn 1.419
_exptl_crystal_density_method 'not measured'
_exptl_crystal_description block
_exptl_crystal_F_000 336
_exptl_crystal_size_max 0.22
_exptl_crystal_size_mid 0.19
_exptl_crystal_size_min 0.18
_refine_diff_density_max 0.231
_refine_diff_density_min -0.265
_refine_ls_extinction_method none
_refine_ls_goodness_of_fit_ref 1.102
_refine_ls_hydrogen_treatment constr
_refine_ls_matrix_type full
_refine_ls_number_parameters 190
_refine_ls_number_reflns 2620
_refine_ls_number_restraints 0
_refine_ls_restrained_S_all 1.102
_refine_ls_R_factor_all 0.0395
_refine_ls_R_factor_gt 0.0343
_refine_ls_shift/su_max 0.000
_refine_ls_shift/su_mean 0.000
_refine_ls_structure_factor_coef Fsqd
_refine_ls_weighting_details 'calc w=1/[\s^2^(Fo^2^)+(0.0551P)^2^+0.1857P] where P=(Fo^2^+2Fc^2^)/3'
_refine_ls_weighting_scheme calc
_refine_ls_wR_factor_gt 0.0973
_refine_ls_wR_factor_ref 0.1009
_reflns_number_gt 2278
_reflns_number_total 2620
_reflns_threshold_expression I>2\s(I)
_cod_data_source_file at2688.cif
_cod_data_source_block I
_cod_database_code 2220402
_cod_database_fobs_code 2220402

loop_
_symmetry_equiv_pos_as_xyz
'x, y, z'
'-x, -y, -z'

loop_
_atom_site_type_symbol
_atom_site_label
_atom_site_fract_x
_atom_site_fract_y
_atom_site_fract_z
_atom_site_U_iso_or_equiv
_atom_site_adp_type
_atom_site_calc_flag
_atom_site_refinement_flags
_atom_site_occupancy
_atom_site_disorder_assembly
_atom_site_disorder_group
C C1 0.2301(4) 0.0381(3) 0.4741(3) 0.0665(7) Uani d . 1 . .
H H1 0.1206 0.0298 0.5455 0.080 Uiso calc R 1 . .
C C2 0.3264(5) -0.0698(2) 0.3972(3) 0.0788(9) Uani d U 1 . .
H H2 0.2803 -0.1514 0.4185 0.095 Uiso calc R 1 . .
C C3 0.4890(4) -0.0581(3) 0.2898(3) 0.0735(8) Uani d U 1 . .
H H3 0.5497 -0.1320 0.2407 0.088 Uiso calc R 1 . .
C C4 0.5617(4) 0.0593(3) 0.2549(3) 0.0635(6) Uani d . 1 . .
H H4 0.6707 0.0670 0.1829 0.076 Uiso calc R 1 . .
C C5 0.4664(3) 0.1679(2) 0.3314(2) 0.0472(5) Uani d . 1 . .
C C6 0.3029(3) 0.1583(2) 0.4407(2) 0.0452(5) Uani d . 1 . .
C C7 0.3251(3) 0.3681(2) 0.45184(18) 0.0387(4) Uani d . 1 . .
C C8 0.0771(3) 0.5086(2) 0.65173(19) 0.0436(5) Uani d . 1 . .
H H8A 0.0138 0.5988 0.6798 0.052 Uiso calc R 1 . .
H H8B -0.0068 0.4706 0.6302 0.052 Uiso calc R 1 . .
C C9 0.1277(3) 0.41269(19) 0.76915(19) 0.0399(4) Uani d . 1 . .
C C10 -0.0218(3) 0.3515(2) 0.88308(19) 0.0403(4) Uani d . 1 . .
C C11 0.0216(3) 0.2738(2) 1.0097(2) 0.0443(5) Uani d . 1 . .
C C12 -0.4696(3) 0.3219(3) 0.9528(3) 0.0694(7) Uani d . 1 . .
H H12A -0.5552 0.2765 1.0303 0.104 Uiso calc R 1 . .
H H12B -0.4454 0.2809 0.8734 0.104 Uiso calc R 1 . .
H H12C -0.5204 0.4195 0.9369 0.104 Uiso calc R 1 . .
C C13 0.1207(5) 0.0538(3) 1.1217(3) 0.0890(9) Uani d . 1 . .
H H13A 0.1554 -0.0424 1.1090 0.134 Uiso calc R 1 . .
H H13B 0.0174 0.0646 1.2040 0.134 Uiso calc R 1 . .
H H13C 0.2215 0.0828 1.1287 0.134 Uiso calc R 1 . .
N N1 0.2241(2) 0.27441(17) 0.50850(16) 0.0448(4) Uani d . 1 . .
N N2 -0.1769(2) 0.36936(18) 0.86710(16) 0.0451(4) Uani d . 1 . .
O O1 0.28034(19) 0.38332(16) 0.77643(15) 0.0530(4) Uani d . 1 . .
O O2 0.0143(3) 0.32938(19) 1.09837(17) 0.0774(5) Uani d . 1 . .
O O3 0.0721(2) 0.13890(16) 1.00578(16) 0.0638(4) Uani d . 1 . .
O O4 -0.30078(19) 0.30477(17) 0.97942(15) 0.0568(4) Uani d . 1 . .
S S1 0.52463(7) 0.32799(6) 0.31355(5) 0.05263(18) Uani d . 1 . .
S S2 0.27235(7) 0.53273(5) 0.50010(5) 0.04578(17) Uani d . 1 . .

loop_
_atom_site_aniso_label
_atom_site_aniso_U_11
_atom_site_aniso_U_22
_atom_site_aniso_U_33
_atom_site_aniso_U_12
_atom_site_aniso_U_13
_atom_site_aniso_U_23
C1 0.0938(19) 0.0544(14) 0.0641(14) -0.0322(13) -0.0349(13) 0.0011(11)
C2 0.138(3) 0.0375(13) 0.093(2) -0.0260(15) -0.074(2) 0.0004(13)
C3 0.103(2) 0.0500(14) 0.0869(19) 0.0087(14) -0.0594(18) -0.0267(13)
C4 0.0734(16) 0.0570(14) 0.0702(15) 0.0041(12) -0.0340(13) -0.0302(12)
C5 0.0562(12) 0.0444(11) 0.0480(11) -0.0042(9) -0.0252(10) -0.0131(9)
C6 0.0596(12) 0.0385(11) 0.0474(11) -0.0108(9) -0.0292(10) -0.0048(8)
C7 0.0414(10) 0.0418(10) 0.0358(9) -0.0071(8) -0.0154(8) -0.0082(8)
C8 0.0432(11) 0.0490(11) 0.0406(10) 0.0008(9) -0.0174(8) -0.0155(8)
C9 0.0420(11) 0.0403(10) 0.0438(10) 0.0002(8) -0.0203(8) -0.0174(8)
C10 0.0438(10) 0.0413(10) 0.0424(10) -0.0005(8) -0.0213(8) -0.0155(8)
C11 0.0440(11) 0.0488(12) 0.0439(10) -0.0041(9) -0.0188(9) -0.0127(9)
C12 0.0513(13) 0.0842(18) 0.0843(17) -0.0193(12) -0.0342(13) -0.0082(14)
C13 0.127(3) 0.0679(18) 0.0844(19) -0.0117(17) -0.068(2) 0.0130(15)
N1 0.0484(9) 0.0457(10) 0.0433(9) -0.0136(8) -0.0150(7) -0.0077(7)
N2 0.0446(9) 0.0497(10) 0.0449(9) -0.0089(7) -0.0185(7) -0.0088(7)
O1 0.0438(8) 0.0620(9) 0.0594(9) -0.0054(7) -0.0272(7) -0.0094(7)
O2 0.1180(15) 0.0696(11) 0.0605(10) 0.0034(10) -0.0516(10) -0.0270(9)
O3 0.0931(12) 0.0467(9) 0.0642(10) -0.0046(8) -0.0473(9) -0.0069(7)
O4 0.0463(8) 0.0745(11) 0.0546(9) -0.0184(7) -0.0238(7) 0.0000(7)
S1 0.0523(3) 0.0552(4) 0.0485(3) -0.0167(3) -0.0037(2) -0.0193(2)
S2 0.0515(3) 0.0413(3) 0.0472(3) -0.0109(2) -0.0144(2) -0.0131(2)

loop_
_atom_type_symbol
_atom_type_description
_atom_type_scat_dispersion_real
_atom_type_scat_dispersion_imag
_atom_type_scat_source
C C 0.0033 0.0016 'International Tables Vol C Tables 4.2.6.8 and 6.1.1.4'
H H 0.0000 0.0000 'International Tables Vol C Tables 4.2.6.8 and 6.1.1.4'
N N 0.0061 0.0033 'International Tables Vol C Tables 4.2.6.8 and 6.1.1.4'
O O 0.0106 0.0060 'International Tables Vol C Tables 4.2.6.8 and 6.1.1.4'
S S 0.1246 0.1234 'International Tables Vol C Tables 4.2.6.8 and 6.1.1.4'

loop_
_geom_angle_atom_site_label_1
_geom_angle_atom_site_label_2
_geom_angle_atom_site_label_3
_geom_angle_site_symmetry_1
_geom_angle_site_symmetry_3
_geom_angle
_geom_angle_publ_flag
C6 C1 C2 . . 118.0(3) ?
C6 C1 H1 . . 121.0 ?
C2 C1 H1 . . 121.0 ?
C3 C2 C1 . . 121.5(2) ?
C3 C2 H2 . . 119.3 ?
C1 C2 H2 . . 119.3 ?
C4 C3 C2 . . 121.3(2) ?
C4 C3 H3 . . 119.3 ?
C2 C3 H3 . . 119.3 ?
C3 C4 C5 . . 117.6(3) ?
C3 C4 H4 . . 121.2 ?
C5 C4 H4 . . 121.2 ?
C6 C5 C4 . . 122.2(2) ?
C6 C5 S1 . . 109.43(15) ?
C4 C5 S1 . . 128.4(2) ?
C1 C6 N1 . . 124.8(2) ?
C1 C6 C5 . . 119.4(2) ?
N1 C6 C5 . . 115.76(18) ?
N1 C7 S2 . . 124.48(15) ?
N1 C7 S1 . . 117.24(15) ?
S2 C7 S1 . . 118.25(11) ?
C9 C8 S2 . . 113.07(14) ?
C9 C8 H8A . . 109.0 ?
S2 C8 H8A . . 109.0 ?
C9 C8 H8B . . 109.0 ?
S2 C8 H8B . . 109.0 ?
H8A C8 H8B . . 107.8 ?
O1 C9 C10 . . 118.71(17) ?
O1 C9 C8 . . 124.10(19) ?
C10 C9 C8 . . 117.19(16) ?
N2 C10 C9 . . 118.18(17) ?
N2 C10 C11 . . 124.72(18) ?
C9 C10 C11 . . 117.11(16) ?
O2 C11 O3 . . 125.40(19) ?
O2 C11 C10 . . 123.41(19) ?
O3 C11 C10 . . 111.17(16) ?
O4 C12 H12A . . 109.5 ?
O4 C12 H12B . . 109.5 ?
H12A C12 H12B . . 109.5 ?
O4 C12 H12C . . 109.5 ?
H12A C12 H12C . . 109.5 ?
H12B C12 H12C . . 109.5 ?
O3 C13 H13A . . 109.5 ?
O3 C13 H13B . . 109.5 ?
H13A C13 H13B . . 109.5 ?
O3 C13 H13C . . 109.5 ?
H13A C13 H13C . . 109.5 ?
H13B C13 H13C . . 109.5 ?
C7 N1 C6 . . 109.26(17) ?
C10 N2 O4 . . 111.87(15) ?
C11 O3 C13 . . 115.94(19) ?
N2 O4 C12 . . 109.46(16) ?
C5 S1 C7 . . 88.31(10) ?
C7 S2 C8 . . 98.95(10) ?

loop_
_geom_bond_atom_site_label_1
_geom_bond_atom_site_label_2
_geom_bond_site_symmetry_2
_geom_bond_distance
_geom_bond_publ_flag
C1 C6 . 1.389(3) ?
C1 C2 . 1.397(4) ?
C1 H1 . 0.9300 ?
C2 C3 . 1.387(4) ?
C2 H2 . 0.9300 ?
C3 C4 . 1.362(4) ?
C3 H3 . 0.9300 ?
C4 C5 . 1.398(3) ?
C4 H4 . 0.9300 ?
C5 C6 . 1.398(3) ?
C5 S1 . 1.736(2) ?
C6 N1 . 1.397(3) ?
C7 N1 . 1.291(2) ?
C7 S2 . 1.745(2) ?
C7 S1 . 1.753(2) ?
C8 C9 . 1.507(3) ?
C8 S2 . 1.800(2) ?
C8 H8A . 0.9700 ?
C8 H8B . 0.9700 ?
C9 O1 . 1.210(2) ?
C9 C10 . 1.493(3) ?
C10 N2 . 1.279(2) ?
C10 C11 . 1.506(3) ?
C11 O2 . 1.182(2) ?
C11 O3 . 1.315(3) ?
C12 O4 . 1.445(3) ?
C12 H12A . 0.9600 ?
C12 H12B . 0.9600 ?
C12 H12C . 0.9600 ?
C13 O3 . 1.450(3) ?
C13 H13A . 0.9600 ?
C13 H13B . 0.9600 ?
C13 H13C . 0.9600 ?
N2 O4 . 1.386(2) ?

loop_
_geom_hbond_atom_site_label_D
_geom_hbond_atom_site_label_H
_geom_hbond_atom_site_label_A
_geom_hbond_site_symmetry_A
_geom_hbond_distance_DH
_geom_hbond_distance_HA
_geom_hbond_distance_DA
_geom_hbond_angle_DHA
C3 H3 O1 2_656 0.93 2.55 3.398(3) 151.8

loop_
_cod_related_entry_id
_cod_related_entry_database
_cod_related_entry_code
1 ChemSpider 24741326
